data_4067283
loop_
_publ_author_name
'Chun, Jiseul'
'Lee, Han Sol'
'Jung, Il Gu'
'Lee, Soon Won'
'Kim, Hae Jin'
'Son, Seung Uk'

_publ_section_title
;
 Cu2O: A Versatile Reagent for Base-Free Direct Synthesis of NHC-Copper
 Complexes and Decoration of 3D-MOF with Coordinatively Unsaturated
 NHC-Copper Species
;
_journal_issue 7
_journal_name_full Organometallics
_journal_page_first 1518
_journal_paper_doi 10.1021/om900768w
_journal_volume 29
_journal_year 2010
_chemical_formula_moiety 'C58 H69 Ce Cl Cu N4 O8'
_chemical_formula_sum 'C58 H69 Ce Cl Cu N4 O8'
_chemical_formula_weight 1189.28
_chemical_name_systematic
; 
 ? 
;
_space_group_IT_number 14
_symmetry_cell_setting monoclinic
_symmetry_space_group_name_Hall '-P 2ybc'
_symmetry_space_group_name_H-M 'P 1 21/c 1'
_atom_sites_solution_hydrogens geom
_atom_sites_solution_primary direct
_atom_sites_solution_secondary difmap
_audit_creation_method SHELXL-97
_cell_angle_alpha 90.00
_cell_angle_beta 99.575(6)
_cell_angle_gamma 90.00
_cell_formula_units_Z 4
_cell_length_a 15.4828(15)
_cell_length_b 24.962(2)
_cell_length_c 22.355(2)
_cell_measurement_temperature 293(2)
_cell_volume 8519.4(13)
_computing_cell_refinement 'Bruker XSCANS'
_computing_data_collection 'Bruker XSCANS'
_computing_data_reduction 'Bruker SHELXTL'
_computing_molecular_graphics 'Bruker SHELXTL'
_computing_publication_material 'Bruker SHELXTL'
_computing_structure_refinement 'Bruker SHELXTL'
_computing_structure_solution 'Bruker SHELXTL'
_diffrn_ambient_temperature 293(2)
_diffrn_measured_fraction_theta_full 0.982
_diffrn_measured_fraction_theta_max 0.982
_diffrn_measurement_device_type 'Bruker P4'
_diffrn_measurement_method '\w scans'
_diffrn_radiation_monochromator graphite
_diffrn_radiation_source 'sealed tube'
_diffrn_radiation_type MoK\a
_diffrn_radiation_wavelength 0.71073
_diffrn_reflns_av_R_equivalents 0.1078
_diffrn_reflns_av_sigmaI/netI 0.0876
_diffrn_reflns_limit_h_max 12
_diffrn_reflns_limit_h_min -12
_diffrn_reflns_limit_k_max 20
_diffrn_reflns_limit_k_min -20
_diffrn_reflns_limit_l_max 18
_diffrn_reflns_limit_l_min -18
_diffrn_reflns_number 28417
_diffrn_reflns_theta_full 17.15
_diffrn_reflns_theta_max 17.15
_diffrn_reflns_theta_min 1.56
_exptl_absorpt_coefficient_mu 0.845
_exptl_absorpt_correction_T_max 0.9202
_exptl_absorpt_correction_T_min 0.8491
_exptl_absorpt_correction_type multi-scan
_exptl_crystal_colour 'PALE BROWN'
_exptl_crystal_density_diffrn 0.927
_exptl_crystal_density_method 'not measured'
_exptl_crystal_description BLOCK
_exptl_crystal_F_000 2452
_exptl_crystal_size_max 0.200
_exptl_crystal_size_mid 0.100
_exptl_crystal_size_min 0.100
_refine_diff_density_max 0.535
_refine_diff_density_min -0.929
_refine_diff_density_rms 0.096
_refine_ls_extinction_method none
_refine_ls_goodness_of_fit_ref 0.935
_refine_ls_hydrogen_treatment constr
_refine_ls_matrix_type full
_refine_ls_number_parameters 662
_refine_ls_number_reflns 5003
_refine_ls_number_restraints 2
_refine_ls_restrained_S_all 0.934
_refine_ls_R_factor_all 0.0963
_refine_ls_R_factor_gt 0.0666
_refine_ls_shift/su_max 0.000
_refine_ls_shift/su_mean 0.000
_refine_ls_structure_factor_coef Fsqd
_refine_ls_weighting_details 'calc w=1/[\s^2^(Fo^2^)+(0.1370P)^2^+0.0000P] where P=(Fo^2^+2Fc^2^)/3'
_refine_ls_weighting_scheme calc
_refine_ls_wR_factor_gt 0.1744
_refine_ls_wR_factor_ref 0.1892
_reflns_number_gt 3273
_reflns_number_total 5003
_reflns_threshold_expression >2sigma(I)
_cod_data_source_file om900768w_si_001.cif
_cod_data_source_block cecu
_cod_depositor_comments
;
The following automatic conversions were performed:

'_symmetry_cell_setting' value 'Monoclinic' changed to 'monoclinic'
according to /home/saulius/struct/CIF-dictionaries/cif_core.dic
dictionary named 'cif_core.dic' version 2.4.1 from
2010-06-29.

'_exptl_absorpt_correction_type' value 'Multi-Scan'
changed to 'multi-scan' according to
/home/saulius/struct/CIF-dictionaries/cif_core.dic dictionary named
'cif_core.dic' version 2.4.1 from 2010-06-29.

Automatic conversion script
Id: cif_fix_values 1715 2011-07-08 13:25:40Z adriana 
;
_cod_original_cell_volume 8519.6(13)
_cod_original_sg_symbol_H-M 'P2(1)/c  '
_cod_database_code 4067283

loop_
_symmetry_equiv_pos_as_xyz
'x, y, z'
'-x, y+1/2, -z+1/2'
'-x, -y, -z'
'x, -y-1/2, z-1/2'

loop_
_atom_site_label
_atom_site_type_symbol
_atom_site_fract_x
_atom_site_fract_y
_atom_site_fract_z
_atom_site_U_iso_or_equiv
_atom_site_adp_type
_atom_site_occupancy
_atom_site_symmetry_multiplicity
_atom_site_calc_flag
_atom_site_refinement_flags
C1 C 0.5922(14) 0.0170(6) -0.0894(9) 0.040(4) Uani 1 1 d .
C2 C 0.5906(17) 0.0399(6) -0.1501(10) 0.047(4) Uani 1 1 d .
C3 C 0.5125(14) 0.0467(7) -0.1904(13) 0.060(4) Uani 1 1 d .
H3 H 0.4602 0.0352 -0.1794 0.072 Uiso 1 1 calc R
C4 C 0.5117(17) 0.0704(7) -0.2466(11) 0.058(5) Uani 1 1 d .
C5 C 0.590(2) 0.0876(7) -0.2605(10) 0.059(5) Uani 1 1 d .
C6 C 0.6688(16) 0.0837(7) -0.2219(13) 0.066(5) Uani 1 1 d .
C7 C 0.6666(15) 0.0585(8) -0.1662(10) 0.071(5) Uani 1 1 d .
H7 H 0.7186 0.0543 -0.1391 0.085 Uiso 1 1 calc R
C8 C 0.5755(10) 0.1653(11) -0.3244(9) 0.066(6) Uani 1 1 d D
H8 H 0.5665 0.1893 -0.2943 0.080 Uiso 1 1 calc R
C9 C 0.5993(11) 0.0906(7) -0.3705(12) 0.084(6) Uani 1 1 d D
H9 H 0.6080 0.0546 -0.3782 0.101 Uiso 1 1 calc R
C10 C 0.5949(11) 0.1327(11) -0.4112(8) 0.092(6) Uani 1 1 d D
H10 H 0.6023 0.1305 -0.4515 0.111 Uiso 1 1 calc R
C11 C 0.5679(16) 0.2287(5) -0.4094(5) 0.064(5) Uani 1 1 d G
C12 C 0.4855(11) 0.2467(8) -0.4359(6) 0.059(5) Uani 1 1 d G
C13 C 0.4747(9) 0.2990(9) -0.4573(5) 0.055(4) Uani 1 1 d G
H13 H 0.4196 0.3110 -0.4750 0.066 Uiso 1 1 calc R
C14 C 0.5464(15) 0.3332(5) -0.4522(5) 0.049(4) Uani 1 1 d G
C15 C 0.6289(11) 0.3151(8) -0.4257(6) 0.067(5) Uani 1 1 d G
H15 H 0.6768 0.3380 -0.4222 0.081 Uiso 1 1 calc R
C16 C 0.6396(9) 0.2629(9) -0.4042(5) 0.077(7) Uani 1 1 d G
C17 C 0.5315(16) 0.3926(7) -0.4738(7) 0.050(4) Uani 1 1 d .
C18 C 0.4221(13) 0.0775(7) -0.2896(8) 0.076(5) Uani 1 1 d .
H18 H 0.4344 0.0893 -0.3292 0.091 Uiso 1 1 calc R
C19 C 0.3757(13) 0.0248(9) -0.2987(8) 0.131(8) Uani 1 1 d .
H19A H 0.4108 -0.0001 -0.3168 0.196 Uiso 1 1 calc R
H19B H 0.3204 0.0296 -0.3249 0.196 Uiso 1 1 calc R
H19C H 0.3659 0.0112 -0.2602 0.196 Uiso 1 1 calc R
C20 C 0.3683(11) 0.1235(8) -0.2638(8) 0.114(7) Uani 1 1 d .
H20A H 0.3237 0.1365 -0.2956 0.171 Uiso 1 1 calc R
H20B H 0.4070 0.1523 -0.2489 0.171 Uiso 1 1 calc R
H20C H 0.3414 0.1095 -0.2313 0.171 Uiso 1 1 calc R
C21 C 0.7508(17) 0.1084(10) -0.2369(9) 0.101(7) Uani 1 1 d .
H21 H 0.7368 0.1210 -0.2789 0.122 Uiso 1 1 calc R
C22 C 0.8222(17) 0.0705(12) -0.2350(13) 0.204(13) Uani 1 1 d .
H22A H 0.8534 0.0680 -0.1942 0.306 Uiso 1 1 calc R
H22B H 0.8613 0.0825 -0.2613 0.306 Uiso 1 1 calc R
H22C H 0.7991 0.0360 -0.2481 0.306 Uiso 1 1 calc R
C23 C 0.7752(17) 0.1598(13) -0.1963(14) 0.222(14) Uani 1 1 d .
H23A H 0.7734 0.1511 -0.1546 0.333 Uiso 1 1 calc R
H23B H 0.7339 0.1878 -0.2093 0.333 Uiso 1 1 calc R
H23C H 0.8330 0.1715 -0.2002 0.333 Uiso 1 1 calc R
C24 C 0.4062(13) 0.2094(7) -0.4383(9) 0.082(5) Uani 1 1 d .
H24 H 0.4272 0.1753 -0.4197 0.098 Uiso 1 1 calc R
C25 C 0.3635(13) 0.1980(8) -0.5042(11) 0.142(8) Uani 1 1 d .
H25A H 0.3249 0.1678 -0.5051 0.213 Uiso 1 1 calc R
H25B H 0.4081 0.1903 -0.5280 0.213 Uiso 1 1 calc R
H25C H 0.3307 0.2289 -0.5206 0.213 Uiso 1 1 calc R
C26 C 0.3401(13) 0.2342(9) -0.3993(11) 0.153(9) Uani 1 1 d .
H26A H 0.3103 0.2640 -0.4205 0.230 Uiso 1 1 calc R
H26B H 0.3717 0.2460 -0.3610 0.230 Uiso 1 1 calc R
H26C H 0.2981 0.2075 -0.3926 0.230 Uiso 1 1 calc R
C27 C 0.7364(14) 0.2460(7) -0.3754(10) 0.087(6) Uani 1 1 d .
H27 H 0.7352 0.2077 -0.3660 0.104 Uiso 1 1 calc R
C28 C 0.7548(14) 0.2749(9) -0.3170(12) 0.158(10) Uani 1 1 d .
H28A H 0.8067 0.2605 -0.2928 0.238 Uiso 1 1 calc R
H28B H 0.7062 0.2708 -0.2957 0.238 Uiso 1 1 calc R
H28C H 0.7635 0.3122 -0.3244 0.238 Uiso 1 1 calc R
C29 C 0.7958(14) 0.2529(10) -0.4207(12) 0.181(12) Uani 1 1 d .
H29A H 0.8002 0.2902 -0.4300 0.272 Uiso 1 1 calc R
H29B H 0.7726 0.2336 -0.4570 0.272 Uiso 1 1 calc R
H29C H 0.8528 0.2392 -0.4044 0.272 Uiso 1 1 calc R
C30 C 0.7497(13) 0.0357(6) 0.1361(9) 0.045(5) Uani 1 1 d .
C31 C 0.8136(16) 0.0634(6) 0.1826(11) 0.058(6) Uani 1 1 d .
C32 C 0.889(2) 0.0763(7) 0.1649(7) 0.066(6) Uani 1 1 d .
H32 H 0.8979 0.0685 0.1256 0.079 Uiso 1 1 calc R
C33 C 0.9557(15) 0.1015(8) 0.2054(16) 0.083(7) Uani 1 1 d .
C34 C 0.9403(17) 0.1129(7) 0.2620(15) 0.075(7) Uani 1 1 d .
C35 C 0.865(2) 0.1022(7) 0.2825(9) 0.082(7) Uani 1 1 d .
C36 C 0.7965(13) 0.0765(8) 0.2408(13) 0.077(6) Uani 1 1 d .
H36 H 0.7426 0.0688 0.2519 0.093 Uiso 1 1 calc R
C37 C 1.0295(13) 0.1864(10) 0.3120(7) 0.062(5) Uani 1 1 d .
C38 C 1.0615(17) 0.1036(8) 0.3513(11) 0.108(7) Uani 1 1 d .
H38 H 1.0566 0.0671 0.3580 0.130 Uiso 1 1 calc R
C39 C 1.1206(13) 0.1396(13) 0.3807(9) 0.094(6) Uani 1 1 d .
H39 H 1.1687 0.1312 0.4099 0.113 Uiso 1 1 calc R
C40 C 1.151(2) 0.2380(10) 0.3735(12) 0.103(10) Uani 1 1 d .
C41 C 1.217(2) 0.2534(13) 0.3407(12) 0.117(11) Uani 1 1 d .
C42 C 1.2572(12) 0.3033(9) 0.3614(10) 0.068(5) Uani 1 1 d .
H42 H 1.3028 0.3164 0.3432 0.082 Uiso 1 1 calc R
C43 C 1.2298(13) 0.3326(7) 0.4083(9) 0.048(4) Uani 1 1 d .
C44 C 1.1635(15) 0.3151(9) 0.4391(7) 0.063(5) Uani 1 1 d .
H44 H 1.1483 0.3353 0.4707 0.076 Uiso 1 1 calc R
C45 C 1.1206(12) 0.2672(9) 0.4221(12) 0.079(7) Uani 1 1 d .
C46 C 1.2786(14) 0.3870(8) 0.4197(9) 0.063(6) Uani 1 1 d .
C47 C 1.0415(18) 0.1143(9) 0.1911(10) 0.113(7) Uani 1 1 d .
H47 H 1.0755 0.1312 0.2270 0.135 Uiso 1 1 calc R
C48 C 1.0338(15) 0.1564(11) 0.1368(12) 0.193(12) Uani 1 1 d .
H48A H 0.9868 0.1462 0.1052 0.290 Uiso 1 1 calc R
H48B H 1.0878 0.1571 0.1209 0.290 Uiso 1 1 calc R
H48C H 1.0223 0.1914 0.1515 0.290 Uiso 1 1 calc R
C49 C 1.0943(19) 0.0656(12) 0.1746(14) 0.234(15) Uani 1 1 d .
H49A H 1.0661 0.0332 0.1840 0.350 Uiso 1 1 calc R
H49B H 1.1525 0.0669 0.1975 0.350 Uiso 1 1 calc R
H49C H 1.0971 0.0664 0.1320 0.350 Uiso 1 1 calc R
C50 C 0.8362(16) 0.1177(11) 0.3439(10) 0.129(8) Uani 1 1 d .
H50 H 0.8907 0.1209 0.3731 0.155 Uiso 1 1 calc R
C51 C 0.791(2) 0.1730(13) 0.3442(12) 0.232(16) Uani 1 1 d .
H51A H 0.8282 0.2003 0.3328 0.347 Uiso 1 1 calc R
H51B H 0.7784 0.1803 0.3841 0.347 Uiso 1 1 calc R
H51C H 0.7366 0.1725 0.3159 0.347 Uiso 1 1 calc R
C52 C 0.781(2) 0.0757(13) 0.3708(12) 0.248(17) Uani 1 1 d .
H52A H 0.7239 0.0738 0.3467 0.372 Uiso 1 1 calc R
H52B H 0.7762 0.0856 0.4116 0.372 Uiso 1 1 calc R
H52C H 0.8091 0.0413 0.3711 0.372 Uiso 1 1 calc R
C53 C 1.2413(15) 0.2156(8) 0.2924(12) 0.106(8) Uani 1 1 d .
H53 H 1.2056 0.1831 0.2895 0.127 Uiso 1 1 calc R
C54 C 1.3402(16) 0.2016(11) 0.3069(13) 0.207(13) Uani 1 1 d .
H54A H 1.3741 0.2340 0.3108 0.311 Uiso 1 1 calc R
H54B H 1.3559 0.1802 0.2747 0.311 Uiso 1 1 calc R
H54C H 1.3517 0.1818 0.3442 0.311 Uiso 1 1 calc R
C55 C 1.2227(16) 0.2487(9) 0.2300(12) 0.160(9) Uani 1 1 d .
H55A H 1.1688 0.2682 0.2278 0.240 Uiso 1 1 calc R
H55B H 1.2183 0.2244 0.1964 0.240 Uiso 1 1 calc R
H55C H 1.2699 0.2734 0.2284 0.240 Uiso 1 1 calc R
C56 C 1.0485(16) 0.2505(8) 0.4584(11) 0.109(7) Uani 1 1 d .
H56 H 1.0240 0.2165 0.4414 0.131 Uiso 1 1 calc R
C57 C 1.0857(16) 0.2408(11) 0.5232(11) 0.186(12) Uani 1 1 d .
H57A H 1.1003 0.2745 0.5431 0.278 Uiso 1 1 calc R
H57B H 1.1375 0.2193 0.5257 0.278 Uiso 1 1 calc R
H57C H 1.0433 0.2225 0.5425 0.278 Uiso 1 1 calc R
C58 C 0.9741(18) 0.2914(13) 0.4502(14) 0.221(14) Uani 1 1 d .
H58A H 0.9609 0.3012 0.4892 0.332 Uiso 1 1 calc R
H58B H 0.9231 0.2761 0.4260 0.332 Uiso 1 1 calc R
H58C H 0.9917 0.3227 0.4303 0.332 Uiso 1 1 calc R
Ce1 Ce 0.62493(5) -0.01760(3) 0.04276(3) 0.0446(5) Uani 1 1 d .
Cl1 Cl 0.9580(11) 0.3157(6) 0.2064(8) 0.392(8) Uani 1 1 d .
Cu1 Cu 0.9901(4) 0.2490(3) 0.2603(3) 0.313(3) Uani 1 1 d .
N1 N 0.5881(7) 0.1135(8) -0.3166(9) 0.053(4) Uani 1 1 d D
N2 N 0.5777(8) 0.1778(6) -0.3812(11) 0.065(4) Uani 1 1 d D
N3 N 1.0130(12) 0.1346(9) 0.3112(9) 0.085(5) Uani 1 1 d .
N4 N 1.0977(10) 0.1886(9) 0.3603(8) 0.071(4) Uani 1 1 d .
O1 O 0.6667(8) 0.0050(3) -0.0585(5) 0.056(3) Uani 1 1 d .
O2 O 0.5236(8) 0.0097(3) -0.0701(4) 0.045(3) Uani 1 1 d .
O3 O 0.5984(8) 0.4222(4) -0.4654(4) 0.062(3) Uani 1 1 d .
O4 O 0.4525(9) 0.4040(4) -0.4969(5) 0.076(4) Uani 1 1 d .
O5 O 0.6762(8) 0.0234(4) 0.1495(4) 0.057(3) Uani 1 1 d .
O6 O 0.7686(7) 0.0251(4) 0.0852(6) 0.068(3) Uani 1 1 d .
O7 O 1.2614(6) 0.4094(4) 0.4670(6) 0.071(3) Uani 1 1 d .
O8 O 1.3297(8) 0.4032(4) 0.3875(5) 0.070(4) Uani 1 1 d .

loop_
_atom_site_aniso_label
_atom_site_aniso_U_11
_atom_site_aniso_U_22
_atom_site_aniso_U_33
_atom_site_aniso_U_23
_atom_site_aniso_U_13
_atom_site_aniso_U_12
C1 0.052(18) 0.025(10) 0.048(17) 0.004(10) 0.020(13) -0.019(11)
C2 0.041(16) 0.040(11) 0.059(18) 0.012(10) 0.008(18) -0.002(11)
C3 0.062(19) 0.040(11) 0.077(17) 0.001(12) 0.006(15) -0.006(10)
C4 0.09(2) 0.032(11) 0.046(17) 0.019(11) 0.001(16) -0.006(12)
C5 0.08(2) 0.050(13) 0.052(18) 0.036(12) 0.020(19) -0.003(13)
C6 0.049(19) 0.060(13) 0.09(2) 0.013(13) 0.001(18) -0.001(13)
C7 0.06(2) 0.089(14) 0.062(18) 0.039(13) 0.009(13) 0.016(13)
C8 0.089(13) 0.09(3) 0.016(14) 0.018(13) 0.006(9) -0.011(12)
C9 0.143(18) 0.045(15) 0.068(15) 0.012(16) 0.031(13) 0.017(11)
C10 0.128(17) 0.079(17) 0.073(14) 0.034(19) 0.028(12) 0.050(13)
C11 0.088(18) 0.024(17) 0.073(13) 0.006(12) -0.003(12) -0.026(17)
C12 0.09(2) 0.034(18) 0.046(11) 0.020(10) -0.006(11) 0.006(14)
C13 0.040(15) 0.051(15) 0.064(12) 0.012(11) -0.027(8) 0.015(14)
C14 0.066(16) 0.035(15) 0.045(11) 0.005(9) 0.002(11) -0.004(17)
C15 0.033(16) 0.08(2) 0.082(12) 0.004(11) -0.016(10) -0.009(12)
C16 0.15(3) 0.020(14) 0.058(12) 0.021(11) 0.007(13) 0.022(18)
C17 0.080(18) 0.030(15) 0.041(11) -0.012(10) 0.013(11) 0.013(15)
C18 0.098(16) 0.055(14) 0.068(13) 0.020(10) -0.009(13) -0.007(13)
C19 0.146(19) 0.13(2) 0.098(16) 0.029(14) -0.046(13) -0.024(17)
C20 0.062(13) 0.125(18) 0.144(18) 0.013(14) -0.014(12) 0.032(13)
C21 0.066(18) 0.13(2) 0.101(17) 0.057(15) -0.009(13) -0.004(18)
C22 0.11(2) 0.21(3) 0.31(4) 0.09(3) 0.09(2) -0.01(2)
C23 0.15(3) 0.26(4) 0.25(4) 0.03(3) 0.01(2) -0.09(3)
C24 0.095(16) 0.053(13) 0.091(15) 0.021(11) -0.005(13) -0.005(13)
C25 0.124(19) 0.090(17) 0.20(3) 0.013(17) -0.014(17) -0.033(14)
C26 0.113(19) 0.14(2) 0.22(3) 0.002(19) 0.087(19) -0.039(16)
C27 0.095(17) 0.047(13) 0.119(18) 0.012(13) 0.022(15) 0.006(12)
C28 0.14(2) 0.13(2) 0.18(3) 0.04(2) -0.038(18) 0.050(17)
C29 0.12(2) 0.22(3) 0.22(3) 0.12(2) 0.08(2) 0.068(19)
C30 0.025(14) 0.029(11) 0.081(17) 0.021(12) 0.004(16) -0.019(10)
C31 0.024(17) 0.046(12) 0.09(2) 0.004(12) -0.032(14) -0.048(11)
C32 0.037(14) 0.066(13) 0.075(13) -0.014(11) -0.049(16) -0.039(11)
C33 0.036(18) 0.105(17) 0.12(2) 0.036(16) 0.04(2) -0.028(14)
C34 0.048(19) 0.071(15) 0.11(3) 0.043(16) 0.02(2) -0.005(13)
C35 0.13(2) 0.065(14) 0.036(17) -0.018(11) -0.03(2) -0.008(14)
C36 0.11(2) 0.073(14) 0.048(14) 0.015(12) 0.011(17) -0.003(14)
C37 0.092(15) 0.060(18) 0.021(11) 0.050(10) -0.033(11) 0.004(12)
C38 0.130(19) 0.038(15) 0.131(18) 0.048(15) -0.054(15) -0.028(17)
C39 0.098(17) 0.059(17) 0.112(17) 0.015(17) -0.024(12) -0.022(17)
C40 0.19(3) 0.03(2) 0.059(18) -0.048(15) -0.066(18) 0.03(2)
C41 0.16(2) 0.10(3) 0.08(2) 0.05(2) -0.019(17) -0.03(2)
C42 0.116(16) 0.018(13) 0.069(15) -0.003(11) 0.009(12) -0.025(13)
C43 0.056(14) 0.025(14) 0.057(14) -0.005(14) -0.010(11) -0.008(12)
C44 0.062(13) 0.08(2) 0.045(12) -0.013(11) 0.012(12) -0.001(13)
C45 0.058(14) 0.034(14) 0.13(2) 0.015(15) -0.031(15) -0.069(12)
C46 0.093(18) 0.05(2) 0.036(16) -0.008(13) -0.004(13) 0.021(16)
C47 0.12(2) 0.11(2) 0.104(18) -0.015(15) -0.014(15) -0.007(17)
C48 0.15(2) 0.24(3) 0.20(3) 0.09(3) 0.06(2) -0.04(2)
C49 0.23(3) 0.17(3) 0.32(4) 0.03(3) 0.08(3) 0.05(3)
C50 0.16(2) 0.16(2) 0.063(18) 0.001(18) 0.012(15) -0.08(2)
C51 0.32(4) 0.21(3) 0.16(3) -0.05(3) 0.05(3) 0.05(3)
C52 0.33(4) 0.28(4) 0.16(3) -0.06(3) 0.11(3) -0.14(4)
C53 0.13(2) 0.075(16) 0.117(19) -0.065(18) 0.034(16) -0.030(14)
C54 0.10(2) 0.20(3) 0.31(4) -0.05(3) -0.01(2) 0.03(2)
C55 0.20(3) 0.15(2) 0.15(2) -0.05(2) 0.06(2) -0.020(19)
C56 0.11(2) 0.084(16) 0.13(2) -0.020(14) -0.002(17) -0.036(17)
C57 0.15(2) 0.29(4) 0.12(2) 0.00(2) 0.058(19) -0.08(2)
C58 0.15(3) 0.22(3) 0.31(4) 0.03(3) 0.12(3) 0.03(3)
Ce1 0.0560(7) 0.0272(7) 0.0433(7) 0.0015(5) -0.0131(4) -0.0020(5)
Cl1 0.46(2) 0.254(14) 0.46(2) 0.060(14) 0.054(17) -0.029(14)
Cu1 0.257(6) 0.341(8) 0.325(7) -0.004(6) 0.000(5) -0.014(5)
N1 0.074(10) 0.013(10) 0.072(17) 0.017(12) 0.015(9) 0.011(7)
N2 0.092(11) 0.001(10) 0.098(16) 0.007(11) 0.007(9) 0.016(8)
N3 0.087(14) 0.040(13) 0.117(17) 0.034(12) -0.012(13) -0.011(12)
N4 0.108(14) 0.029(14) 0.064(13) -0.004(11) -0.016(11) -0.005(12)
O1 0.063(8) 0.038(7) 0.062(8) 0.011(5) 0.001(7) 0.003(6)
O2 0.053(8) 0.045(7) 0.035(6) 0.005(5) 0.004(6) -0.006(6)
O3 0.070(9) 0.033(8) 0.074(8) 0.016(6) -0.017(6) -0.002(7)
O4 0.085(9) 0.033(7) 0.098(9) 0.021(6) -0.021(7) 0.006(7)
O5 0.063(8) 0.048(7) 0.052(7) -0.005(5) -0.013(6) -0.025(7)
O6 0.064(8) 0.074(9) 0.058(8) -0.010(7) -0.009(7) -0.006(6)
O7 0.071(8) 0.057(8) 0.082(9) 0.003(7) 0.004(7) -0.021(6)
O8 0.109(11) 0.043(8) 0.054(9) -0.007(6) 0.006(7) -0.005(7)

loop_
_atom_type_symbol
_atom_type_description
_atom_type_scat_dispersion_real
_atom_type_scat_dispersion_imag
_atom_type_scat_source
C C 0.0033 0.0016 'International Tables Vol C Tables 4.2.6.8 and 6.1.1.4'
H H 0.0000 0.0000 'International Tables Vol C Tables 4.2.6.8 and 6.1.1.4'
Ce Ce -0.2486 2.6331 'International Tables Vol C Tables 4.2.6.8 and 6.1.1.4'
Cl Cl 0.1484 0.1585 'International Tables Vol C Tables 4.2.6.8 and 6.1.1.4'
Cu Cu 0.3201 1.2651 'International Tables Vol C Tables 4.2.6.8 and 6.1.1.4'
N N 0.0061 0.0033 'International Tables Vol C Tables 4.2.6.8 and 6.1.1.4'
O O 0.0106 0.0060 'International Tables Vol C Tables 4.2.6.8 and 6.1.1.4'

loop_
_geom_angle_atom_site_label_1
_geom_angle_atom_site_label_2
_geom_angle_atom_site_label_3
_geom_angle
_geom_angle_site_symmetry_1
_geom_angle_site_symmetry_3
O2 C1 O1 122.0(17) . .
O2 C1 C2 120.1(18) . .
O1 C1 C2 117.8(17) . .
O2 C1 Ce1 68.2(9) . .
O1 C1 Ce1 54.3(8) . .
C2 C1 Ce1 169.6(13) . .
C7 C2 C3 118.8(17) . .
C7 C2 C1 119(2) . .
C3 C2 C1 122(2) . .
C4 C3 C2 120.9(16) . .
C5 C4 C3 117.7(16) . .
C5 C4 C18 124(2) . .
C3 C4 C18 119(2) . .
C4 C5 C6 124.2(19) . .
C4 C5 N1 118(2) . .
C6 C5 N1 118(3) . .
C5 C6 C7 115.9(18) . .
C5 C6 C21 122(3) . .
C7 C6 C21 122(2) . .
C2 C7 C6 122.4(16) . .
N1 C8 N2 109.6(18) . .
N1 C9 C10 105.2(15) . .
N2 C10 C9 107.3(15) . .
C12 C11 C16 120.0 . .
C12 C11 N2 120.3(18) . .
C16 C11 N2 119.3(18) . .
C11 C12 C13 120.0 . .
C11 C12 C24 119.4(18) . .
C13 C12 C24 120.5(18) . .
C14 C13 C12 120.0 . .
C13 C14 C15 120.0 . .
C13 C14 C17 118.8(19) . .
C15 C14 C17 121.1(19) . .
C16 C15 C14 120.0 . .
C15 C16 C11 120.0 . .
C15 C16 C27 116.1(18) . .
C11 C16 C27 123.9(18) . .
O3 C17 O4 129.7(16) . .
O3 C17 C14 115.7(18) . .
O4 C17 C14 114.6(18) . .
C19 C18 C4 110.0(14) . .
C19 C18 C20 114.6(17) . .
C4 C18 C20 109.0(14) . .
C22 C21 C6 113.2(19) . .
C22 C21 C23 114(2) . .
C6 C21 C23 110(2) . .
C12 C24 C25 111.1(15) . .
C12 C24 C26 109.4(14) . .
C25 C24 C26 112.7(17) . .
C28 C27 C29 120(2) . .
C28 C27 C16 105.1(15) . .
C29 C27 C16 109.9(17) . .
O6 C30 O5 121.6(17) . .
O6 C30 C31 120.4(18) . .
O5 C30 C31 118.0(19) . .
O6 C30 Ce1 58.7(9) . .
O5 C30 Ce1 62.9(9) . .
C31 C30 Ce1 178.9(14) . .
C32 C31 C36 121.7(16) . .
C32 C31 C30 115(2) . .
C36 C31 C30 123(2) . .
C31 C32 C33 120(2) . .
C34 C33 C32 118.3(19) . .
C34 C33 C47 118(3) . .
C32 C33 C47 124(3) . .
C35 C34 C33 125(2) . .
C35 C34 N3 114(3) . .
C33 C34 N3 121(2) . .
C34 C35 C36 116.8(19) . .
C34 C35 C50 130(3) . .
C36 C35 C50 113(3) . .
C31 C36 C35 118.2(18) . .
N3 C37 N4 99.9(14) . .
N3 C37 Cu1 136.6(19) . .
N4 C37 Cu1 123(2) . .
N3 C38 C39 101.6(17) . .
N4 C39 C38 108.7(18) . .
C41 C40 C45 127(3) . .
C41 C40 N4 123(2) . .
C45 C40 N4 110(3) . .
C40 C41 C42 113(3) . .
C40 C41 C53 119(2) . .
C42 C41 C53 128(3) . .
C43 C42 C41 121.5(19) . .
C44 C43 C42 123.0(15) . .
C44 C43 C46 125(2) . .
C42 C43 C46 112(2) . .
C45 C44 C43 119.3(17) . .
C44 C45 C40 116(2) . .
C44 C45 C56 116(2) . .
C40 C45 C56 128(2) . .
O8 C46 O7 126(2) . .
O8 C46 C43 122.5(18) . .
O7 C46 C43 111(2) . .
O8 C46 Ce1 62.6(11) . 2_755
O7 C46 Ce1 63.9(10) . 2_755
C43 C46 Ce1 172.3(12) . 2_755
C33 C47 C49 115(2) . .
C33 C47 C48 110.9(19) . .
C49 C47 C48 108(2) . .
C52 C50 C51 109(3) . .
C52 C50 C35 116(2) . .
C51 C50 C35 114.8(19) . .
C41 C53 C54 110(2) . .
C41 C53 C55 105.5(17) . .
C54 C53 C55 109(2) . .
C57 C56 C58 113(2) . .
C57 C56 C45 111.0(18) . .
C58 C56 C45 111(2) . .
O3 Ce1 O4 134.1(3) 4_566 2_644
O3 Ce1 O2 77.7(3) 4_566 3_655
O4 Ce1 O2 75.9(4) 2_644 3_655
O3 Ce1 O6 74.9(4) 4_566 .
O4 Ce1 O6 147.8(4) 2_644 .
O2 Ce1 O6 132.3(4) 3_655 .
O3 Ce1 O1 77.2(3) 4_566 .
O4 Ce1 O1 89.1(3) 2_644 .
O2 Ce1 O1 126.1(3) 3_655 .
O6 Ce1 O1 84.3(4) . .
O3 Ce1 O8 146.9(3) 4_566 2_745
O4 Ce1 O8 72.5(4) 2_644 2_745
O2 Ce1 O8 94.8(4) 3_655 2_745
O6 Ce1 O8 87.8(3) . 2_745
O1 Ce1 O8 129.7(4) . 2_745
O3 Ce1 O7 143.4(4) 4_566 2_745
O4 Ce1 O7 71.9(4) 2_644 2_745
O2 Ce1 O7 138.9(4) 3_655 2_745
O6 Ce1 O7 75.9(3) . 2_745
O1 Ce1 O7 78.5(4) . 2_745
O8 Ce1 O7 51.5(4) 2_745 2_745
O3 Ce1 O5 72.7(3) 4_566 .
O4 Ce1 O5 139.3(4) 2_644 .
O2 Ce1 O5 84.1(3) 3_655 .
O6 Ce1 O5 50.8(4) . .
O1 Ce1 O5 130.8(4) . .
O8 Ce1 O5 74.4(3) 2_745 .
O7 Ce1 O5 104.4(3) 2_745 .
O3 Ce1 O2 68.5(3) 4_566 .
O4 Ce1 O2 69.9(3) 2_644 .
O2 Ce1 O2 78.5(4) 3_655 .
O6 Ce1 O2 124.2(4) . .
O1 Ce1 O2 48.0(3) . .
O8 Ce1 O2 142.3(3) 2_745 .
O7 Ce1 O2 112.5(4) 2_745 .
O5 Ce1 O2 139.9(3) . .
O3 Ce1 C46 156.3(4) 4_566 2_745
O4 Ce1 C46 69.5(4) 2_644 2_745
O2 Ce1 C46 117.0(5) 3_655 2_745
O6 Ce1 C46 81.7(4) . 2_745
O1 Ce1 C46 104.5(5) . 2_745
O8 Ce1 C46 25.3(4) 2_745 2_745
O7 Ce1 C46 26.2(4) 2_745 2_745
O5 Ce1 C46 89.6(4) . 2_745
O2 Ce1 C46 130.4(4) . 2_745
O3 Ce1 C30 71.9(4) 4_566 .
O4 Ce1 C30 152.9(4) 2_644 .
O2 Ce1 C30 108.6(5) 3_655 .
O6 Ce1 C30 25.2(4) . .
O1 Ce1 C30 107.6(5) . .
O8 Ce1 C30 80.4(4) 2_745 .
O7 Ce1 C30 90.2(4) 2_745 .
O5 Ce1 C30 25.6(4) . .
O2 Ce1 C30 137.1(3) . .
C46 Ce1 C30 85.3(4) 2_745 .
O3 Ce1 C1 69.4(3) 4_566 .
O4 Ce1 C1 80.1(4) 2_644 .
O2 Ce1 C1 101.8(5) 3_655 .
O6 Ce1 C1 103.9(4) . .
O1 Ce1 C1 24.4(4) . .
O8 Ce1 C1 143.3(4) 2_745 .
O7 Ce1 C1 97.2(5) 2_745 .
O5 Ce1 C1 139.3(3) . .
O2 Ce1 C1 23.8(3) . .
C46 Ce1 C1 121.1(6) 2_745 .
C30 Ce1 C1 123.3(5) . .
C37 Cu1 Cl1 176.1(9) . .
C8 N1 C9 109.3(17) . .
C8 N1 C5 123.3(19) . .
C9 N1 C5 127.4(19) . .
C8 N2 C10 108.4(15) . .
C8 N2 C11 129(2) . .
C10 N2 C11 123(2) . .
C37 N3 C38 118.6(17) . .
C37 N3 C34 118(2) . .
C38 N3 C34 123(2) . .
C39 N4 C37 110.8(16) . .
C39 N4 C40 126.1(18) . .
C37 N4 C40 121(2) . .
C1 O1 Ce1 101.3(10) . .
C1 O2 Ce1 165.3(10) . 3_655
C1 O2 Ce1 88.0(10) . .
Ce1 O2 Ce1 101.5(4) 3_655 .
C17 O3 Ce1 135.6(10) . 4_565
C17 O4 Ce1 136.1(11) . 2_654
C30 O5 Ce1 91.5(11) . .
C30 O6 Ce1 96.1(11) . .
C46 O7 Ce1 90.0(12) . 2_755
C46 O8 Ce1 92.1(12) . 2_755

loop_
_geom_bond_atom_site_label_1
_geom_bond_atom_site_label_2
_geom_bond_distance
_geom_bond_site_symmetry_2
C1 O2 1.226(16) .
C1 O1 1.278(17) .
C1 C2 1.47(2) .
C1 Ce1 3.04(2) .
C2 C7 1.366(19) .
C2 C3 1.39(2) .
C3 C4 1.387(19) .
C4 C5 1.37(2) .
C4 C18 1.56(2) .
C5 C6 1.38(2) .
C5 N1 1.41(2) .
C6 C7 1.40(2) .
C6 C21 1.50(2) .
C8 N1 1.315(16) .
C8 N2 1.313(14) .
C9 N1 1.369(16) .
C9 C10 1.38(2) .
C10 N2 1.361(16) .
C11 C12 1.3900 .
C11 C16 1.3900 .
C11 N2 1.413(17) .
C12 C13 1.3900 .
C12 C24 1.53(2) .
C13 C14 1.3900 .
C14 C15 1.3900 .
C14 C17 1.566(18) .
C15 C16 1.3900 .
C16 C27 1.59(2) .
C17 O3 1.260(18) .
C17 O4 1.279(19) .
C18 C19 1.50(2) .
C18 C20 1.58(2) .
C21 C22 1.45(3) .
C21 C23 1.58(3) .
C24 C25 1.54(2) .
C24 C26 1.58(2) .
C27 C28 1.48(2) .
C27 C29 1.49(2) .
C30 O6 1.248(17) .
C30 O5 1.263(16) .
C30 C31 1.48(2) .
C30 Ce1 2.92(2) .
C31 C32 1.34(2) .
C31 C36 1.41(2) .
C32 C33 1.40(2) .
C33 C34 1.35(2) .
C33 C47 1.45(2) .
C34 C35 1.35(2) .
C34 N3 1.54(2) .
C35 C36 1.44(2) .
C35 C50 1.56(3) .
C37 N3 1.317(18) .
C37 N4 1.380(17) .
C37 Cu1 1.979(17) .
C38 N3 1.320(19) .
C38 C39 1.37(2) .
C39 N4 1.334(19) .
C40 C41 1.41(3) .
C40 C45 1.45(3) .
C40 N4 1.48(3) .
C41 C42 1.44(3) .
C41 C53 1.53(3) .
C42 C43 1.40(2) .
C43 C44 1.398(19) .
C43 C46 1.55(2) .
C44 C45 1.39(2) .
C45 C56 1.54(3) .
C46 O8 1.22(2) .
C46 O7 1.263(18) .
C46 Ce1 2.86(2) 2_755
C47 C49 1.54(3) .
C47 C48 1.60(3) .
C50 C52 1.54(3) .
C50 C51 1.55(3) .
C53 C54 1.55(3) .
C53 C55 1.61(3) .
C56 C57 1.49(3) .
C56 C58 1.53(3) .
Ce1 O3 2.418(11) 4_566
Ce1 O4 2.432(11) 2_644
Ce1 O2 2.483(13) 3_655
Ce1 O6 2.507(10) .
Ce1 O1 2.518(10) .
Ce1 O8 2.542(11) 2_745
Ce1 O7 2.569(10) 2_745
Ce1 O5 2.597(8) .
Ce1 O2 2.823(8) .
Ce1 C46 2.86(2) 2_745
Cl1 Cu1 2.067(14) .
O2 Ce1 2.483(13) 3_655
O3 Ce1 2.418(11) 4_565
O4 Ce1 2.432(11) 2_654
O7 Ce1 2.569(10) 2_755
O8 Ce1 2.542(11) 2_755
